data_4335255
loop_
_publ_author_name
'Chitnis, Saurabh S.'
'Burford, Neil'
'Decken, Andreas'
'Ferguson, Michael J.'

_publ_contact_author_address
;Department of Chemistry
University of New Brunswick
Fredericton, NB
E3B 5A3
Canada
;
_publ_contact_author_email adecken@unb.ca
_publ_contact_author_fax '(506) 453-4981'
_publ_contact_author_name 'Andreas Decken'
_publ_contact_author_phone '(506) 453-4875'
_publ_section_title
;
 Coordination Complexes of Bismuth Triflates with Tetrahydrofuran and
 Diphosphine Ligands
;
_journal_coden_ASTM INOCAJ
_journal_issue 12
_journal_name_full 'Inorganic Chemistry'
_journal_page_first 7242
_journal_page_last 7248
_journal_paper_doi 10.1021/ic400875a
_journal_volume 52
_journal_year 2013
_chemical_formula_moiety 'C6 H6 Bi2 Cl6 F6 N2 O6 S2, C12 H32 P4 Pd'
_chemical_formula_sum 'C18 H38 Bi2 Cl6 F6 N2 O6 P4 Pd S2'
_chemical_formula_weight 1417.56
_space_group_IT_number 2
_symmetry_cell_setting triclinic
_symmetry_space_group_name_Hall '-P 1'
_symmetry_space_group_name_H-M 'P -1'
_atom_sites_solution_hydrogens geom
_atom_sites_solution_primary direct
_atom_sites_solution_secondary difmap
_audit_creation_method SHELXL-97
_cell_angle_alpha 106.6802(4)
_cell_angle_beta 94.1676(5)
_cell_angle_gamma 107.2454(5)
_cell_formula_units_Z 1
_cell_length_a 8.9289(4)
_cell_length_b 9.8177(4)
_cell_length_c 13.9674(6)
_cell_measurement_reflns_used 9901
_cell_measurement_temperature 173(2)
_cell_measurement_theta_max 27.38
_cell_measurement_theta_min 2.32
_cell_volume 1103.37(8)
_computing_cell_refinement 'Bruker SAINT'
_computing_data_collection 'Bruker APEX2'
_computing_data_reduction 'Bruker SAINT'
_computing_molecular_graphics 'Bruker SHELXTL'
_computing_publication_material 'Bruker SHELXTL'
_computing_structure_refinement 'SHELXL-97 (Sheldrick, 2008)'
_computing_structure_solution 'SHELXS-97 (Sheldrick, 2008)'
_diffrn_ambient_temperature 173(2)
_diffrn_measured_fraction_theta_full 0.991
_diffrn_measured_fraction_theta_max 0.991
_diffrn_measurement_device_type 'Bruker APEX-II CCD'
_diffrn_measurement_method '\w scans'
_diffrn_radiation_monochromator graphite
_diffrn_radiation_source 'fine-focus sealed tube'
_diffrn_radiation_type MoK\a
_diffrn_radiation_wavelength 0.71073
_diffrn_reflns_av_R_equivalents 0.0106
_diffrn_reflns_av_unetI/netI 0.0155
_diffrn_reflns_limit_h_max 11
_diffrn_reflns_limit_h_min -11
_diffrn_reflns_limit_k_max 12
_diffrn_reflns_limit_k_min -12
_diffrn_reflns_limit_l_max 18
_diffrn_reflns_limit_l_min -18
_diffrn_reflns_number 9824
_diffrn_reflns_theta_full 27.41
_diffrn_reflns_theta_max 27.41
_diffrn_reflns_theta_min 1.55
_exptl_absorpt_coefficient_mu 9.018
_exptl_absorpt_correction_T_max 0.3373
_exptl_absorpt_correction_T_min 0.1664
_exptl_absorpt_correction_type numerical
_exptl_absorpt_process_details 'SADABS (Sheldrick, 2008)'
_exptl_crystal_colour colourless
_exptl_crystal_density_diffrn 2.133
_exptl_crystal_description fragment
_exptl_crystal_F_000 668
_exptl_crystal_size_max 0.31
_exptl_crystal_size_mid 0.23
_exptl_crystal_size_min 0.15
_refine_diff_density_max 0.734
_refine_diff_density_min -0.600
_refine_diff_density_rms 0.073
_refine_ls_extinction_method none
_refine_ls_goodness_of_fit_ref 1.106
_refine_ls_hydrogen_treatment constr
_refine_ls_matrix_type full
_refine_ls_number_parameters 215
_refine_ls_number_reflns 4994
_refine_ls_number_restraints 0
_refine_ls_restrained_S_all 1.106
_refine_ls_R_factor_all 0.0140
_refine_ls_R_factor_gt 0.0136
_refine_ls_shift/su_max 0.002
_refine_ls_shift/su_mean 0.000
_refine_ls_structure_factor_coef Fsqd
_refine_ls_weighting_details 'calc w=1/[\s^2^(Fo^2^)+(0.0153P)^2^+0.4998P] where P=(Fo^2^+2Fc^2^)/3'
_refine_ls_weighting_scheme calc
_refine_ls_wR_factor_gt 0.0329
_refine_ls_wR_factor_ref 0.0331
_reflns_number_gt 4890
_reflns_number_total 4994
_reflns_threshold_expression I>2\s(I)
_cod_data_source_file ic400875a_si_002_1.cif
_cod_data_source_block vic1327
_cod_database_code 4335255

loop_
_symmetry_equiv_pos_as_xyz
'x, y, z'
'-x, -y, -z'

loop_
_atom_site_label
_atom_site_type_symbol
_atom_site_fract_x
_atom_site_fract_y
_atom_site_fract_z
_atom_site_U_iso_or_equiv
_atom_site_adp_type
_atom_site_occupancy
_atom_site_symmetry_multiplicity
_atom_site_calc_flag
_atom_site_refinement_flags
Bi Bi -0.179277(9) 0.358842(8) -0.204951(5) 0.02117(3) Uani 1 1 d .
Cl1 Cl -0.44346(7) 0.15200(6) -0.25235(5) 0.03246(12) Uani 1 1 d .
Cl2 Cl -0.03004(7) 0.18923(7) -0.28895(5) 0.03343(12) Uani 1 1 d .
Cl3 Cl -0.23019(7) 0.42369(7) -0.36328(4) 0.03498(13) Uani 1 1 d .
S S -0.17569(7) 0.30941(7) 0.04714(4) 0.03102(12) Uani 1 1 d .
F1 F -0.2912(3) 0.0972(2) 0.12423(18) 0.0848(8) Uani 1 1 d .
F2 F -0.2833(4) 0.0181(2) -0.03427(18) 0.0963(9) Uani 1 1 d .
F3 F -0.0725(3) 0.1003(3) 0.0732(2) 0.0851(7) Uani 1 1 d .
O1 O -0.0840(3) 0.3141(2) -0.03406(14) 0.0469(5) Uani 1 1 d .
O2 O -0.0867(2) 0.4037(2) 0.14658(13) 0.0383(4) Uani 1 1 d .
O3 O -0.3311(3) 0.3182(3) 0.02779(19) 0.0681(7) Uani 1 1 d .
N1 N -0.3020(3) 0.5793(3) -0.11050(19) 0.0519(7) Uani 1 1 d .
C7 C -0.2074(4) 0.1214(3) 0.0525(2) 0.0503(8) Uani 1 1 d .
C8 C -0.3040(3) 0.6422(3) -0.02913(19) 0.0332(5) Uani 1 1 d .
C9 C -0.3074(4) 0.7219(3) 0.07442(19) 0.0435(6) Uani 1 1 d .
H9A H -0.3859 0.7739 0.0756 0.052 Uiso 1 1 calc R
H9B H -0.2020 0.7959 0.1063 0.052 Uiso 1 1 calc R
H9C H -0.3369 0.6501 0.1118 0.052 Uiso 1 1 calc R
Pd Pd 0.5000 0.5000 0.5000 0.01699(5) Uani 1 2 d S
P1 P 0.61090(6) 0.42377(6) 0.35773(4) 0.02017(10) Uani 1 1 d .
P2 P 0.31319(6) 0.26111(6) 0.43273(4) 0.02076(10) Uani 1 1 d .
C1 C 0.4798(3) 0.2379(3) 0.27474(17) 0.0305(5) Uani 1 1 d .
H1A H 0.4789 0.2341 0.2031 0.037 Uiso 1 1 calc R
H1B H 0.5223 0.1596 0.2846 0.037 Uiso 1 1 calc R
C2 C 0.3098(3) 0.2034(3) 0.29615(16) 0.0279(5) Uani 1 1 d .
H2A H 0.2512 0.0940 0.2656 0.034 Uiso 1 1 calc R
H2B H 0.2542 0.2580 0.2653 0.034 Uiso 1 1 calc R
C3 C 0.6356(3) 0.5462(3) 0.28099(17) 0.0280(5) Uani 1 1 d .
H3A H 0.6829 0.5070 0.2225 0.034 Uiso 1 1 calc R
H3B H 0.7057 0.6477 0.3216 0.034 Uiso 1 1 calc R
H3C H 0.5316 0.5505 0.2572 0.034 Uiso 1 1 calc R
C4 C 0.8020(3) 0.3978(3) 0.37706(18) 0.0334(5) Uani 1 1 d .
H4A H 0.8356 0.3657 0.3114 0.040 Uiso 1 1 calc R
H4B H 0.7929 0.3206 0.4099 0.040 Uiso 1 1 calc R
H4C H 0.8810 0.4931 0.4203 0.040 Uiso 1 1 calc R
C5 C 0.1056(3) 0.2231(3) 0.4439(2) 0.0335(5) Uani 1 1 d .
H5A H 0.0471 0.1155 0.4104 0.040 Uiso 1 1 calc R
H5B H 0.0613 0.2823 0.4116 0.040 Uiso 1 1 calc R
H5C H 0.0957 0.2508 0.5158 0.040 Uiso 1 1 calc R
C6 C 0.3723(3) 0.1265(3) 0.47844(18) 0.0303(5) Uani 1 1 d .
H6A H 0.2912 0.0266 0.4488 0.036 Uiso 1 1 calc R
H6B H 0.3833 0.1576 0.5526 0.036 Uiso 1 1 calc R
H6C H 0.4745 0.1225 0.4587 0.036 Uiso 1 1 calc R

loop_
_atom_site_aniso_label
_atom_site_aniso_U_11
_atom_site_aniso_U_22
_atom_site_aniso_U_33
_atom_site_aniso_U_23
_atom_site_aniso_U_13
_atom_site_aniso_U_12
Bi 0.02448(4) 0.02078(4) 0.01709(4) 0.00546(3) 0.00200(3) 0.00687(3)
Cl1 0.0290(3) 0.0277(3) 0.0379(3) 0.0093(2) 0.0097(2) 0.0058(2)
Cl2 0.0268(3) 0.0287(3) 0.0404(3) 0.0047(2) 0.0074(2) 0.0089(2)
Cl3 0.0373(3) 0.0423(3) 0.0293(3) 0.0206(3) 0.0027(2) 0.0109(3)
S 0.0356(3) 0.0282(3) 0.0246(3) 0.0044(2) -0.0005(2) 0.0093(2)
F1 0.126(2) 0.0426(11) 0.0877(15) 0.0254(10) 0.0716(15) 0.0143(12)
F2 0.146(2) 0.0320(10) 0.0692(14) -0.0127(10) 0.0218(15) -0.0030(12)
F3 0.115(2) 0.0770(15) 0.1117(19) 0.0572(14) 0.0500(16) 0.0679(15)
O1 0.0660(13) 0.0509(12) 0.0267(9) 0.0188(9) 0.0105(9) 0.0171(10)
O2 0.0435(10) 0.0338(9) 0.0247(8) 0.0056(7) 0.0014(7) -0.0010(8)
O3 0.0517(14) 0.0732(16) 0.0687(16) -0.0005(13) -0.0138(12) 0.0339(13)
N1 0.0492(15) 0.0601(16) 0.0403(13) -0.0030(12) 0.0028(11) 0.0291(13)
C7 0.071(2) 0.0313(14) 0.0488(17) 0.0112(13) 0.0298(16) 0.0149(14)
C8 0.0284(12) 0.0351(13) 0.0375(13) 0.0107(11) 0.0032(10) 0.0142(10)
C9 0.0571(18) 0.0471(16) 0.0292(13) 0.0112(12) 0.0080(12) 0.0222(14)
Pd 0.01671(10) 0.01639(10) 0.01714(10) 0.00451(8) 0.00474(8) 0.00492(8)
P1 0.0216(3) 0.0224(3) 0.0187(2) 0.0073(2) 0.0069(2) 0.0090(2)
P2 0.0203(3) 0.0188(2) 0.0212(2) 0.0059(2) 0.0033(2) 0.0042(2)
C1 0.0410(13) 0.0222(11) 0.0242(11) 0.0030(9) 0.0122(10) 0.0074(10)
C2 0.0335(12) 0.0236(11) 0.0216(10) 0.0050(9) 0.0021(9) 0.0052(9)
C3 0.0313(12) 0.0324(12) 0.0252(11) 0.0144(9) 0.0088(9) 0.0116(10)
C4 0.0333(13) 0.0485(15) 0.0274(11) 0.0127(11) 0.0100(10) 0.0250(12)
C5 0.0225(11) 0.0302(12) 0.0404(13) 0.0063(10) 0.0059(10) 0.0028(9)
C6 0.0361(13) 0.0221(11) 0.0307(12) 0.0088(9) 0.0005(10) 0.0078(10)

loop_
_atom_type_symbol
_atom_type_description
_atom_type_scat_dispersion_real
_atom_type_scat_dispersion_imag
_atom_type_scat_source
C C 0.0033 0.0016 'International Tables Vol C Tables 4.2.6.8 and 6.1.1.4'
H H 0.0000 0.0000 'International Tables Vol C Tables 4.2.6.8 and 6.1.1.4'
N N 0.0061 0.0033 'International Tables Vol C Tables 4.2.6.8 and 6.1.1.4'
O O 0.0106 0.0060 'International Tables Vol C Tables 4.2.6.8 and 6.1.1.4'
F F 0.0171 0.0103 'International Tables Vol C Tables 4.2.6.8 and 6.1.1.4'
P P 0.1023 0.0942 'International Tables Vol C Tables 4.2.6.8 and 6.1.1.4'
S S 0.1246 0.1234 'International Tables Vol C Tables 4.2.6.8 and 6.1.1.4'
Cl Cl 0.1484 0.1585 'International Tables Vol C Tables 4.2.6.8 and 6.1.1.4'
Pd Pd -0.9988 1.0072 'International Tables Vol C Tables 4.2.6.8 and 6.1.1.4'
Bi Bi -4.1077 10.2566 'International Tables Vol C Tables 4.2.6.8 and 6.1.1.4'

loop_
_geom_angle_atom_site_label_1
_geom_angle_atom_site_label_2
_geom_angle_atom_site_label_3
_geom_angle
_geom_angle_site_symmetry_1
_geom_angle_site_symmetry_3
Cl1 Bi Cl3 91.40(2) . .
Cl1 Bi Cl2 94.400(19) . .
Cl3 Bi Cl2 91.94(2) . .
Cl1 Bi O2 174.53(4) . 2_565
Cl3 Bi O2 88.23(4) . 2_565
Cl2 Bi O2 91.07(4) . 2_565
Cl1 Bi O1 96.28(5) . .
Cl3 Bi O1 172.14(5) . .
Cl2 Bi O1 85.81(5) . .
O2 Bi O1 84.30(6) 2_565 .
Cl1 Bi N1 93.95(6) . .
Cl3 Bi N1 86.23(6) . .
Cl2 Bi N1 171.49(6) . .
O2 Bi N1 80.57(7) 2_565 .
O1 Bi N1 94.90(7) . .
O3 S O2 114.22(13) . .
O3 S O1 115.61(15) . .
O2 S O1 114.02(12) . .
O3 S C7 105.34(17) . .
O2 S C7 102.76(14) . .
O1 S C7 102.80(13) . .
S O1 Bi 124.29(12) . .
S O2 Bi 131.46(10) . 2_565
C8 N1 Bi 135.4(2) . .
F3 C7 F2 107.1(3) . .
F3 C7 F1 107.3(3) . .
F2 C7 F1 108.3(3) . .
F3 C7 S 111.4(2) . .
F2 C7 S 111.6(2) . .
F1 C7 S 110.9(2) . .
N1 C8 C9 179.7(3) . .
P2 Pd P2 180.0 2_666 .
P2 Pd P1 96.176(19) 2_666 .
P2 Pd P1 83.824(19) . .
P2 Pd P1 83.824(19) 2_666 2_666
P2 Pd P1 96.176(19) . 2_666
P1 Pd P1 180.00(2) . 2_666
C3 P1 C4 105.14(11) . .
C3 P1 C1 105.90(11) . .
C4 P1 C1 103.71(12) . .
C3 P1 Pd 114.13(8) . .
C4 P1 Pd 117.51(8) . .
C1 P1 Pd 109.39(7) . .
C5 P2 C6 104.98(12) . .
C5 P2 C2 103.72(11) . .
C6 P2 C2 106.78(11) . .
C5 P2 Pd 122.46(8) . .
C6 P2 Pd 111.25(8) . .
C2 P2 Pd 106.54(8) . .
C2 C1 P1 112.06(15) . .
C1 C2 P2 109.70(16) . .

loop_
_geom_bond_atom_site_label_1
_geom_bond_atom_site_label_2
_geom_bond_distance
_geom_bond_site_symmetry_2
Bi Cl1 2.5074(6) .
Bi Cl3 2.5171(6) .
Bi Cl2 2.5192(6) .
Bi O2 2.6617(18) 2_565
Bi O1 2.6724(18) .
Bi N1 2.757(2) .
S O3 1.427(2) .
S O2 1.4432(18) .
S O1 1.450(2) .
S C7 1.807(3) .
F1 C7 1.327(3) .
F2 C7 1.313(4) .
F3 C7 1.307(4) .
O2 Bi 2.6617(18) 2_565
N1 C8 1.131(3) .
C8 C9 1.441(3) .
Pd P2 2.3138(5) 2_666
Pd P2 2.3138(5) .
Pd P1 2.3154(5) .
Pd P1 2.3154(5) 2_666
P1 C3 1.806(2) .
P1 C4 1.811(2) .
P1 C1 1.835(2) .
P2 C5 1.807(2) .
P2 C6 1.812(2) .
P2 C2 1.823(2) .
C1 C2 1.525(3) .

loop_
_geom_torsion_atom_site_label_1
_geom_torsion_atom_site_label_2
_geom_torsion_atom_site_label_3
_geom_torsion_atom_site_label_4
_geom_torsion
_geom_torsion_site_symmetry_1
_geom_torsion_site_symmetry_4
O3 S O1 Bi 4.9(2) . .
O2 S O1 Bi -130.45(13) . .
C7 S O1 Bi 119.11(16) . .
Cl1 Bi O1 S -53.38(14) . .
Cl3 Bi O1 S 139.1(3) . .
Cl2 Bi O1 S -147.36(14) . .
O2 Bi O1 S 121.15(14) 2_565 .
N1 Bi O1 S 41.15(15) . .
O3 S O2 Bi -114.94(18) . 2_565
O1 S O2 Bi 21.07(19) . 2_565
C7 S O2 Bi 131.53(16) . 2_565
Cl1 Bi N1 C8 102.5(3) . .
Cl3 Bi N1 C8 -166.3(3) . .
Cl2 Bi N1 C8 -88.6(5) . .
O2 Bi N1 C8 -77.5(3) 2_565 .
O1 Bi N1 C8 5.9(3) . .
O3 S C7 F3 -178.0(2) . .
O2 S C7 F3 -58.1(2) . .
O1 S C7 F3 60.5(2) . .
O3 S C7 F2 62.3(3) . .
O2 S C7 F2 -177.8(2) . .
O1 S C7 F2 -59.1(3) . .
O3 S C7 F1 -58.5(3) . .
O2 S C7 F1 61.4(3) . .
O1 S C7 F1 -180.0(3) . .
Bi N1 C8 C9 -106(57) . .
P2 Pd P1 C3 -55.84(9) 2_666 .
P2 Pd P1 C3 124.16(9) . .
P1 Pd P1 C3 86(22) 2_666 .
P2 Pd P1 C4 67.94(10) 2_666 .
P2 Pd P1 C4 -112.06(10) . .
P1 Pd P1 C4 -150(22) 2_666 .
P2 Pd P1 C1 -174.25(9) 2_666 .
P2 Pd P1 C1 5.75(9) . .
P1 Pd P1 C1 -33(22) 2_666 .
P2 Pd P2 C5 100(18) 2_666 .
P1 Pd P2 C5 -144.81(11) . .
P1 Pd P2 C5 35.19(11) 2_666 .
P2 Pd P2 C6 -25(18) 2_666 .
P1 Pd P2 C6 90.02(9) . .
P1 Pd P2 C6 -89.98(9) 2_666 .
P2 Pd P2 C2 -141(18) 2_666 .
P1 Pd P2 C2 -25.99(8) . .
P1 Pd P2 C2 154.01(8) 2_666 .
C3 P1 C1 C2 -102.86(18) . .
C4 P1 C1 C2 146.71(17) . .
Pd P1 C1 C2 20.57(19) . .
P1 C1 C2 P2 -42.9(2) . .
C5 P2 C2 C1 176.69(16) . .
C6 P2 C2 C1 -72.74(18) . .
Pd P2 C2 C1 46.23(17) . .
